data_7035403
loop_
_publ_author_name
'Kochem, Am\'elie'
'Gellon, Gis\`ele'
'Jarjayes, Olivier'
'Philouze, Christian'
'du Moulinet d'Hardemare, Amaury'
'van Gastel, Maurice'
'Thomas, Fabrice'

_publ_section_title
;
 Nickel(ii) radical complexes of thiosemicarbazone ligands appended by
 salicylidene, aminophenol and aminothiophenol moieties.
;
_journal_issue 28
_journal_name_full 'Dalton transactions (Cambridge, England : 2003)'
_journal_page_first 12743
_journal_page_last 12756
_journal_paper_doi 10.1039/c5dt00944h
_journal_volume 44
_journal_year 2015
_chemical_formula_moiety 'C21 H32 N4 Ni O S'
_chemical_formula_sum 'C21 H32 N4 Ni O S'
_chemical_formula_weight 447.28
_chemical_name_systematic
;
 ? 
;
_space_group_crystal_system monoclinic
_space_group_IT_number 14
_space_group_name_Hall '-P 2yn'
_space_group_name_H-M_alt 'P 1 21/n 1'
_symmetry_space_group_name_Hall '-P 2yn'
_symmetry_space_group_name_H-M 'P 1 21/n 1'
_atom_sites_solution_hydrogens geom
_atom_sites_solution_primary direct
_atom_sites_solution_secondary difmap
_audit_creation_date 2015-01-13
_audit_creation_method
;
  Olex2 1.1
  (compiled Sep 28 2011 20:36:17, GUI svn.r3906)
;
_audit_update_record
;
2015-01-16 deposited with the CCDC.
2015-06-11 downloaded from the CCDC.
;
_cell_angle_alpha 90.00
_cell_angle_beta 96.984(8)
_cell_angle_gamma 90.00
_cell_formula_units_Z 8
_cell_length_a 22.065(4)
_cell_length_b 8.400(5)
_cell_length_c 25.134(6)
_cell_measurement_temperature 200.0
_cell_volume 4624(3)
_computing_cell_refinement 'Bruker Enraf Nonius kappa CCD'
_computing_data_collection Collect
_computing_data_reduction EvalCCD
_computing_molecular_graphics
;
O. V. Dolomanov, L. J. Bourhis, R. J. Gildea, J. A. K. Howard and H. Puschmann,
OLEX2: a complete structure solution, refinement and analysis program.
J. Appl. Cryst. (2009). 42, 339-341.
;
_computing_publication_material
;
O. V. Dolomanov, L. J. Bourhis, R. J. Gildea, J. A. K. Howard and H. Puschmann,
OLEX2: a complete structure solution, refinement and analysis program.
J. Appl. Cryst. (2009). 42, 339-341.
;
_computing_structure_refinement
;
SHELXL, G.M. Sheldrick, Acta Cryst.
(2008). A64, 112-122
;
_computing_structure_solution 'SHELXS-97 (Sheldrick, 1990)'
_diffrn_ambient_temperature 200.0
_diffrn_detector 'CCD area detector'
_diffrn_detector_type KappaCCD
_diffrn_measured_fraction_theta_full 0.991
_diffrn_measured_fraction_theta_max 0.991
_diffrn_measurement_device_type 'Bruker-AXS-enraf-nonius KappaCCD'
_diffrn_measurement_method 'Phi and omega scans'
_diffrn_radiation_detector CCD
_diffrn_radiation_monochromator graphite
_diffrn_radiation_probe x-ray
_diffrn_radiation_type MoK\a
_diffrn_radiation_wavelength 0.71073
_diffrn_reflns_av_R_equivalents 0.0682
_diffrn_reflns_av_unetI/netI 0.1034
_diffrn_reflns_limit_h_max 25
_diffrn_reflns_limit_h_min -27
_diffrn_reflns_limit_k_max 10
_diffrn_reflns_limit_k_min -10
_diffrn_reflns_limit_l_max 31
_diffrn_reflns_limit_l_min -31
_diffrn_reflns_number 42767
_diffrn_reflns_theta_full 26.01
_diffrn_reflns_theta_max 26.01
_diffrn_reflns_theta_min 2.69
_diffrn_source 'Enraf Nonius FR590'
_diffrn_source_target Mo
_diffrn_source_type 'fine-focus sealed tube'
_exptl_absorpt_coefficient_mu 0.947
_exptl_absorpt_correction_T_max 1
_exptl_absorpt_correction_T_min 0.652238
_exptl_absorpt_correction_type multi-scan
_exptl_absorpt_process_details
;
SADABS-2004/1 (Bruker,2004) was used for absorption correction.
R(int) was 0.1254 before and 0.0453 after correction.
The Ratio of minimum to maximum transmission is 0.6522.
The \l/2 correction factor is 0.0015.
;
_exptl_crystal_colour brown
_exptl_crystal_colour_primary brown
_exptl_crystal_density_diffrn 1.285
_exptl_crystal_density_method 'not measured'
_exptl_crystal_description plate
_exptl_crystal_F_000 1904
_exptl_crystal_size_max 0.35
_exptl_crystal_size_mid 0.2
_exptl_crystal_size_min 0.18
_refine_diff_density_max 0.468
_refine_diff_density_min -0.308
_refine_diff_density_rms 0.077
_refine_ls_extinction_method none
_refine_ls_goodness_of_fit_ref 1.020
_refine_ls_hydrogen_treatment constr
_refine_ls_matrix_type full
_refine_ls_number_parameters 523
_refine_ls_number_reflns 9032
_refine_ls_number_restraints 0
_refine_ls_restrained_S_all 1.020
_refine_ls_R_factor_all 0.1219
_refine_ls_R_factor_gt 0.0513
_refine_ls_shift/su_max 0.002
_refine_ls_shift/su_mean 0.000
_refine_ls_structure_factor_coef Fsqd
_refine_ls_weighting_details 'calc w=1/[\s^2^(Fo^2^)+(0.0516P)^2^+3.3455P] where P=(Fo^2^+2Fc^2^)/3'
_refine_ls_weighting_scheme calc
_refine_ls_wR_factor_gt 0.1038
_refine_ls_wR_factor_ref 0.1244
_reflns_number_gt 5149
_reflns_number_total 9032
_reflns_threshold_expression >2sigma(I)
_cod_data_source_file c5dt00944h2.cif
_cod_data_source_block ojaksp187_110715
_cod_depositor_comments 'Adding full bibliography for 7035402--7035404.cif.'
_cod_database_code 7035403

loop_
_space_group_symop_id
_space_group_symop_operation_xyz
1 'x, y, z'
2 '-x+1/2, y+1/2, -z+1/2'
3 '-x, -y, -z'
4 'x-1/2, -y-1/2, z-1/2'

loop_
_atom_site_label
_atom_site_type_symbol
_atom_site_fract_x
_atom_site_fract_y
_atom_site_fract_z
_atom_site_U_iso_or_equiv
_atom_site_adp_type
_atom_site_occupancy
_atom_site_symmetry_multiplicity
_atom_site_calc_flag
_atom_site_refinement_flags
Ni1B Ni 0.915182(19) 0.45248(5) 0.058810(17) 0.03133(15) Uani 1 1 d .
Ni1A Ni 0.719080(19) 0.99189(5) 0.154990(17) 0.03029(15) Uani 1 1 d .
S1A S 0.76170(4) 0.79139(11) 0.11928(4) 0.0388(3) Uani 1 1 d .
S1B S 0.86588(4) 0.24910(12) 0.08391(4) 0.0409(3) Uani 1 1 d .
O1A O 0.64254(10) 0.9335(3) 0.12445(9) 0.0370(6) Uani 1 1 d .
O1B O 0.98615(10) 0.3853(3) 0.09783(9) 0.0364(6) Uani 1 1 d .
N3B N 0.78795(13) 0.4307(4) 0.01750(12) 0.0400(8) Uani 1 1 d .
N3A N 0.84748(12) 0.9444(4) 0.18790(11) 0.0351(8) Uani 1 1 d .
N2A N 0.79612(12) 1.0435(3) 0.18835(11) 0.0310(7) Uani 1 1 d .
N1A N 0.69446(12) 1.1747(3) 0.18750(11) 0.0302(7) Uani 1 1 d .
N2B N 0.84250(12) 0.5172(4) 0.02072(11) 0.0344(7) Uani 1 1 d .
N1B N 0.94730(13) 0.6364(3) 0.03365(11) 0.0342(7) Uani 1 1 d .
N4B N 0.74919(14) 0.1988(4) 0.04718(12) 0.0545(10) Uani 1 1 d .
H4B H 0.7561 0.1065 0.0633 0.065 Uiso 1 1 calc R
N4A N 0.87695(14) 0.7106(4) 0.15174(13) 0.0484(9) Uani 1 1 d .
H4A H 0.8670 0.6245 0.1327 0.058 Uiso 1 1 calc R
C20A C 0.74967(17) 1.4311(4) 0.18534(16) 0.0437(10) Uani 1 1 d .
H20D H 0.7580 1.4119 0.1485 0.066 Uiso 1 1 calc R
H20E H 0.7828 1.4947 0.2042 0.066 Uiso 1 1 calc R
H20F H 0.7110 1.4888 0.1849 0.066 Uiso 1 1 calc R
C9A C 0.80266(15) 1.1760(5) 0.21458(13) 0.0329(9) Uani 1 1 d .
C5A C 0.52804(16) 1.2047(4) 0.16967(14) 0.0359(9) Uani 1 1 d .
H5A H 0.5265 1.3002 0.1897 0.043 Uiso 1 1 calc R
C20B C 0.89998(18) 0.9023(5) 0.01889(17) 0.0562(12) Uani 1 1 d .
H20A H 0.8865 0.9007 0.0546 0.084 Uiso 1 1 calc R
H20B H 0.8709 0.9640 -0.0055 0.084 Uiso 1 1 calc R
H20C H 0.9405 0.9513 0.0209 0.084 Uiso 1 1 calc R
C7A C 0.63889(16) 1.2204(4) 0.18807(14) 0.0348(9) Uani 1 1 d .
H7A H 0.6324 1.3157 0.2070 0.042 Uiso 1 1 calc R
C4B C 1.15270(15) 0.6268(4) 0.12681(14) 0.0349(9) Uani 1 1 d .
C11B C 0.68728(18) 0.2339(6) 0.02301(18) 0.0736(15) Uani 1 1 d .
H11A H 0.6868 0.2466 -0.0158 0.110 Uiso 1 1 calc R
H11B H 0.6732 0.3325 0.0383 0.110 Uiso 1 1 calc R
H11C H 0.6602 0.1462 0.0302 0.110 Uiso 1 1 calc R
C8B C 0.90298(17) 0.7358(5) -0.00151(15) 0.0428(10) Uani 1 1 d .
H8B H 0.9162 0.7393 -0.0382 0.051 Uiso 1 1 calc R
C3A C 0.47967(17) 0.9935(5) 0.11915(14) 0.0406(10) Uani 1 1 d .
H3A H 0.4430 0.9426 0.1044 0.049 Uiso 1 1 calc R
C2A C 0.53399(16) 0.9234(4) 0.11004(14) 0.0362(9) Uani 1 1 d .
C11A C 0.93936(18) 0.7269(6) 0.17705(16) 0.0614(13) Uani 1 1 d .
H11D H 0.9574 0.8238 0.1640 0.092 Uiso 1 1 calc R
H11E H 0.9632 0.6343 0.1682 0.092 Uiso 1 1 calc R
H11F H 0.9396 0.7336 0.2160 0.092 Uiso 1 1 calc R
C15B C 1.02065(18) 0.2691(5) 0.20938(17) 0.0596(13) Uani 1 1 d .
H15A H 0.9839 0.2964 0.1852 0.089 Uiso 1 1 calc R
H15B H 1.0300 0.3550 0.2355 0.089 Uiso 1 1 calc R
H15C H 1.0137 0.1699 0.2283 0.089 Uiso 1 1 calc R
C21A C 0.86151(16) 1.2357(5) 0.24335(16) 0.0467(10) Uani 1 1 d .
H21D H 0.8885 1.1453 0.2538 0.070 Uiso 1 1 calc R
H21E H 0.8535 1.2943 0.2755 0.070 Uiso 1 1 calc R
H21F H 0.8812 1.3065 0.2197 0.070 Uiso 1 1 calc R
C16B C 1.21387(16) 0.7141(5) 0.14175(15) 0.0396(10) Uani 1 1 d .
C19B C 1.21615(18) 0.7742(5) 0.19966(15) 0.0558(12) Uani 1 1 d .
H19A H 1.1798 0.8386 0.2032 0.084 Uiso 1 1 calc R
H19B H 1.2528 0.8392 0.2087 0.084 Uiso 1 1 calc R
H19C H 1.2172 0.6830 0.2241 0.084 Uiso 1 1 calc R
C18A C 0.3755(2) 1.0749(7) 0.1852(2) 0.0976(19) Uani 1 1 d .
H18D H 0.3734 0.9756 0.1646 0.146 Uiso 1 1 calc R
H18E H 0.3341 1.1137 0.1878 0.146 Uiso 1 1 calc R
H18F H 0.3965 1.0555 0.2213 0.146 Uiso 1 1 calc R
C14B C 1.06097(19) 0.1056(5) 0.13798(17) 0.0566(12) Uani 1 1 d .
H14A H 1.0551 0.0091 0.1586 0.085 Uiso 1 1 calc R
H14B H 1.0953 0.0901 0.1172 0.085 Uiso 1 1 calc R
H14C H 1.0238 0.1278 0.1136 0.085 Uiso 1 1 calc R
C6A C 0.58589(15) 1.1397(4) 0.16261(13) 0.0309(8) Uani 1 1 d .
C4A C 0.47422(16) 1.1349(5) 0.14868(14) 0.0370(9) Uani 1 1 d .
C12B C 1.07469(16) 0.2472(5) 0.17665(15) 0.0422(10) Uani 1 1 d .
C15A C 0.5696(2) 0.7948(5) 0.02822(16) 0.0629(13) Uani 1 1 d .
H15D H 0.5486 0.8776 0.0055 0.094 Uiso 1 1 calc R
H15E H 0.5704 0.6957 0.0077 0.094 Uiso 1 1 calc R
H15F H 0.6115 0.8288 0.0402 0.094 Uiso 1 1 calc R
C10A C 0.83335(16) 0.8211(5) 0.15603(14) 0.0367(9) Uani 1 1 d .
C1A C 0.58973(16) 0.9980(4) 0.13239(14) 0.0333(9) Uani 1 1 d .
C16A C 0.41135(16) 1.2020(5) 0.15651(15) 0.0460(11) Uani 1 1 d .
C13B C 1.13123(17) 0.2023(5) 0.21580(17) 0.0568(12) Uani 1 1 d .
H13A H 1.1389 0.2852 0.2432 0.085 Uiso 1 1 calc R
H13B H 1.1667 0.1926 0.1961 0.085 Uiso 1 1 calc R
H13C H 1.1240 0.1005 0.2330 0.085 Uiso 1 1 calc R
C14A C 0.56702(19) 0.6349(5) 0.11280(17) 0.0602(12) Uani 1 1 d .
H14D H 0.6099 0.6635 0.1231 0.090 Uiso 1 1 calc R
H14E H 0.5648 0.5345 0.0928 0.090 Uiso 1 1 calc R
H14F H 0.5467 0.6225 0.1451 0.090 Uiso 1 1 calc R
C6B C 1.04999(15) 0.6052(4) 0.07917(13) 0.0322(9) Uani 1 1 d .
C5B C 1.10710(15) 0.6819(4) 0.08952(14) 0.0353(9) Uani 1 1 d .
H5B H 1.1142 0.7753 0.0699 0.042 Uiso 1 1 calc R
C13A C 0.47077(19) 0.7096(5) 0.0569(2) 0.0716(15) Uani 1 1 d .
H13D H 0.4481 0.6888 0.0874 0.107 Uiso 1 1 calc R
H13E H 0.4732 0.6115 0.0362 0.107 Uiso 1 1 calc R
H13F H 0.4497 0.7919 0.0340 0.107 Uiso 1 1 calc R
C19A C 0.3746(2) 1.2372(8) 0.1033(2) 0.114(2) Uani 1 1 d .
H19D H 0.3711 1.1403 0.0814 0.171 Uiso 1 1 calc R
H19E H 0.3951 1.3202 0.0847 0.171 Uiso 1 1 calc R
H19F H 0.3338 1.2739 0.1091 0.171 Uiso 1 1 calc R
C1B C 1.03865(15) 0.4622(4) 0.10682(13) 0.0313(9) Uani 1 1 d .
C3B C 1.13982(15) 0.4847(4) 0.15353(14) 0.0359(9) Uani 1 1 d .
H3B H 1.1711 0.4435 0.1791 0.043 Uiso 1 1 calc R
C17B C 1.22027(17) 0.8574(5) 0.10495(17) 0.0563(12) Uani 1 1 d .
H17A H 1.2142 0.8225 0.0675 0.084 Uiso 1 1 calc R
H17B H 1.2611 0.9035 0.1131 0.084 Uiso 1 1 calc R
H17C H 1.1895 0.9376 0.1108 0.084 Uiso 1 1 calc R
C12A C 0.53535(17) 0.7666(5) 0.07754(15) 0.0451(10) Uani 1 1 d .
C17A C 0.4146(2) 1.3462(7) 0.1922(2) 0.0888(18) Uani 1 1 d .
H17D H 0.3732 1.3786 0.1979 0.133 Uiso 1 1 calc R
H17E H 0.4346 1.4335 0.1751 0.133 Uiso 1 1 calc R
H17F H 0.4381 1.3207 0.2267 0.133 Uiso 1 1 calc R
C18B C 1.26839(16) 0.6037(5) 0.13738(18) 0.0591(12) Uani 1 1 d .
H18A H 1.2658 0.5113 0.1608 0.089 Uiso 1 1 calc R
H18B H 1.3065 0.6614 0.1483 0.089 Uiso 1 1 calc R
H18C H 1.2677 0.5677 0.1002 0.089 Uiso 1 1 calc R
C8A C 0.74535(15) 1.2727(4) 0.21401(14) 0.0319(9) Uani 1 1 d .
H8A H 0.7379 1.2938 0.2518 0.038 Uiso 1 1 calc R
C9B C 0.84237(16) 0.6515(5) -0.00489(14) 0.0395(10) Uani 1 1 d .
C10B C 0.79685(16) 0.3004(5) 0.04620(14) 0.0388(10) Uani 1 1 d .
C7B C 1.00406(17) 0.6816(5) 0.04295(14) 0.0390(9) Uani 1 1 d .
H7B H 1.0159 0.7724 0.0242 0.047 Uiso 1 1 calc R
C2B C 1.08538(15) 0.4008(4) 0.14544(14) 0.0330(9) Uani 1 1 d .
C21B C 0.78693(17) 0.7237(5) -0.03554(17) 0.0573(12) Uani 1 1 d .
H21A H 0.7540 0.6447 -0.0401 0.086 Uiso 1 1 calc R
H21B H 0.7965 0.7582 -0.0708 0.086 Uiso 1 1 calc R
H21C H 0.7738 0.8157 -0.0158 0.086 Uiso 1 1 calc R

loop_
_atom_site_aniso_label
_atom_site_aniso_U_11
_atom_site_aniso_U_22
_atom_site_aniso_U_33
_atom_site_aniso_U_23
_atom_site_aniso_U_13
_atom_site_aniso_U_12
Ni1B 0.0264(3) 0.0323(3) 0.0342(3) 0.0033(2) -0.0010(2) 0.0009(2)
Ni1A 0.0292(3) 0.0269(3) 0.0354(3) -0.0017(2) 0.0065(2) 0.0010(2)
S1A 0.0381(6) 0.0326(6) 0.0461(6) -0.0069(5) 0.0075(5) 0.0041(5)
S1B 0.0343(6) 0.0431(6) 0.0440(6) 0.0102(5) -0.0002(5) -0.0061(5)
O1A 0.0304(15) 0.0355(15) 0.0449(15) -0.0083(12) 0.0032(12) 0.0013(12)
O1B 0.0252(14) 0.0334(15) 0.0485(15) 0.0103(12) -0.0045(12) -0.0010(12)
N3B 0.0307(19) 0.048(2) 0.0397(18) 0.0056(17) -0.0039(15) -0.0044(16)
N3A 0.0320(18) 0.037(2) 0.0382(18) 0.0019(16) 0.0105(14) 0.0101(15)
N2A 0.0329(18) 0.0306(19) 0.0313(16) 0.0022(15) 0.0120(13) -0.0014(15)
N1A 0.0284(17) 0.0247(17) 0.0377(17) -0.0031(14) 0.0046(14) -0.0015(14)
N2B 0.0277(17) 0.037(2) 0.0367(17) 0.0010(16) -0.0026(13) -0.0038(15)
N1B 0.0286(18) 0.0327(18) 0.0388(17) 0.0022(15) -0.0058(14) 0.0039(15)
N4B 0.041(2) 0.067(3) 0.053(2) 0.0152(19) -0.0050(17) -0.0206(19)
N4A 0.044(2) 0.043(2) 0.059(2) -0.0083(17) 0.0087(17) 0.0126(18)
C20A 0.041(2) 0.032(2) 0.058(3) -0.004(2) 0.007(2) -0.0022(19)
C9A 0.029(2) 0.036(2) 0.034(2) -0.0001(19) 0.0078(17) -0.0032(18)
C5A 0.033(2) 0.033(2) 0.041(2) -0.0052(18) 0.0040(18) 0.0058(19)
C20B 0.045(3) 0.045(3) 0.074(3) 0.004(2) -0.011(2) 0.004(2)
C7A 0.035(2) 0.031(2) 0.039(2) -0.0061(18) 0.0097(18) 0.0057(19)
C4B 0.028(2) 0.032(2) 0.045(2) -0.0035(19) 0.0067(18) 0.0020(18)
C11B 0.036(3) 0.105(4) 0.076(3) 0.021(3) -0.010(2) -0.026(3)
C8B 0.041(2) 0.041(3) 0.044(2) 0.009(2) -0.0041(19) 0.002(2)
C3A 0.031(2) 0.044(3) 0.044(2) -0.003(2) -0.0043(18) -0.004(2)
C2A 0.036(2) 0.036(2) 0.035(2) -0.0040(18) 0.0000(18) -0.0003(19)
C11A 0.046(3) 0.079(4) 0.058(3) -0.012(3) 0.001(2) 0.025(2)
C15B 0.047(3) 0.074(3) 0.058(3) 0.026(2) 0.009(2) 0.001(2)
C21A 0.033(2) 0.050(3) 0.057(3) -0.012(2) 0.007(2) 0.000(2)
C16B 0.027(2) 0.040(2) 0.050(2) 0.003(2) -0.0019(18) -0.0016(18)
C19B 0.041(2) 0.066(3) 0.057(3) -0.004(2) -0.006(2) -0.012(2)
C18A 0.066(4) 0.097(5) 0.138(5) -0.008(4) 0.044(4) -0.005(3)
C14B 0.053(3) 0.038(3) 0.078(3) 0.012(2) 0.001(2) -0.001(2)
C6A 0.028(2) 0.029(2) 0.036(2) -0.0044(18) 0.0023(17) 0.0002(17)
C4A 0.033(2) 0.039(2) 0.039(2) 0.0011(19) 0.0027(18) 0.0040(19)
C12B 0.034(2) 0.040(3) 0.051(2) 0.016(2) -0.0021(19) 0.0027(19)
C15A 0.073(3) 0.062(3) 0.051(3) -0.021(2) -0.004(2) 0.004(3)
C10A 0.038(2) 0.036(2) 0.040(2) 0.002(2) 0.0177(18) 0.008(2)
C1A 0.033(2) 0.030(2) 0.036(2) 0.0088(18) 0.0031(17) 0.0017(19)
C16A 0.028(2) 0.061(3) 0.048(2) -0.006(2) -0.0005(19) 0.006(2)
C13B 0.046(3) 0.049(3) 0.071(3) 0.025(2) -0.008(2) 0.005(2)
C14A 0.066(3) 0.036(3) 0.076(3) -0.012(2) -0.003(3) -0.004(2)
C6B 0.028(2) 0.035(2) 0.034(2) 0.0029(18) 0.0027(17) 0.0012(18)
C5B 0.029(2) 0.034(2) 0.043(2) 0.0087(19) 0.0058(18) 0.0003(18)
C13A 0.053(3) 0.059(3) 0.097(4) -0.041(3) -0.014(3) -0.003(2)
C19A 0.075(4) 0.191(7) 0.072(3) -0.015(4) -0.006(3) 0.075(4)
C1B 0.025(2) 0.033(2) 0.035(2) -0.0024(18) 0.0032(16) 0.0026(18)
C3B 0.025(2) 0.039(2) 0.042(2) 0.0023(19) -0.0038(17) 0.0107(19)
C17B 0.035(2) 0.058(3) 0.074(3) 0.009(2) 0.000(2) -0.014(2)
C12A 0.043(2) 0.040(3) 0.049(2) -0.013(2) -0.004(2) 0.001(2)
C17A 0.042(3) 0.107(5) 0.116(4) -0.048(4) 0.006(3) 0.022(3)
C18B 0.027(2) 0.061(3) 0.089(3) 0.000(3) 0.009(2) 0.000(2)
C8A 0.029(2) 0.033(2) 0.035(2) -0.0112(17) 0.0053(16) -0.0040(17)
C9B 0.036(2) 0.040(3) 0.039(2) 0.005(2) -0.0063(18) -0.002(2)
C10B 0.035(2) 0.048(3) 0.033(2) -0.001(2) 0.0038(17) -0.007(2)
C7B 0.038(2) 0.037(2) 0.041(2) 0.0091(19) 0.0010(19) -0.004(2)
C2B 0.027(2) 0.033(2) 0.039(2) 0.0059(18) 0.0039(17) 0.0060(18)
C21B 0.042(3) 0.052(3) 0.071(3) 0.016(2) -0.021(2) 0.000(2)

loop_
_atom_type_symbol
_atom_type_description
_atom_type_scat_dispersion_real
_atom_type_scat_dispersion_imag
_atom_type_scat_source
C C 0.0033 0.0016 'International Tables Vol C Tables 4.2.6.8 and 6.1.1.4'
H H 0.0000 0.0000 'International Tables Vol C Tables 4.2.6.8 and 6.1.1.4'
N N 0.0061 0.0033 'International Tables Vol C Tables 4.2.6.8 and 6.1.1.4'
Ni Ni 0.3393 1.1124 'International Tables Vol C Tables 4.2.6.8 and 6.1.1.4'
O O 0.0106 0.0060 'International Tables Vol C Tables 4.2.6.8 and 6.1.1.4'
S S 0.1246 0.1234 'International Tables Vol C Tables 4.2.6.8 and 6.1.1.4'

loop_
_geom_angle_atom_site_label_1
_geom_angle_atom_site_label_2
_geom_angle_atom_site_label_3
_geom_angle
O1B Ni1B S1B 91.62(8)
O1B Ni1B N2B 178.48(12)
O1B Ni1B N1B 95.88(11)
N2B Ni1B S1B 87.01(10)
N1B Ni1B S1B 172.40(9)
N1B Ni1B N2B 85.48(13)
O1A Ni1A S1A 92.44(8)
O1A Ni1A N2A 177.24(11)
O1A Ni1A N1A 95.84(11)
N2A Ni1A S1A 87.07(10)
N1A Ni1A S1A 171.45(9)
N1A Ni1A N2A 84.75(12)
C10A S1A Ni1A 94.58(13)
C10B S1B Ni1B 94.78(14)
C1A O1A Ni1A 127.6(2)
C1B O1B Ni1B 128.0(2)
C10B N3B N2B 109.3(3)
C10A N3A N2A 109.7(3)
N3A N2A Ni1A 123.6(2)
C9A N2A Ni1A 118.1(2)
C9A N2A N3A 118.2(3)
C7A N1A Ni1A 125.7(2)
C7A N1A C8A 120.0(3)
C8A N1A Ni1A 114.3(2)
N3B N2B Ni1B 124.3(2)
C9B N2B Ni1B 117.5(2)
C9B N2B N3B 118.2(3)
C8B N1B Ni1B 114.9(2)
C7B N1B Ni1B 125.7(2)
C7B N1B C8B 119.4(3)
C11B N4B H4B 118.2
C10B N4B H4B 118.2
C10B N4B C11B 123.7(4)
C11A N4A H4A 118.4
C10A N4A H4A 118.4
C10A N4A C11A 123.2(3)
H20D C20A H20E 109.5
H20D C20A H20F 109.5
H20E C20A H20F 109.5
C8A C20A H20D 109.5
C8A C20A H20E 109.5
C8A C20A H20F 109.5
N2A C9A C21A 124.9(3)
N2A C9A C8A 114.8(3)
C21A C9A C8A 120.3(3)
C6A C5A H5A 118.7
C4A C5A H5A 118.7
C4A C5A C6A 122.5(3)
H20A C20B H20B 109.5
H20A C20B H20C 109.5
H20B C20B H20C 109.5
C8B C20B H20A 109.5
C8B C20B H20B 109.5
C8B C20B H20C 109.5
N1A C7A H7A 117.2
N1A C7A C6A 125.5(3)
C6A C7A H7A 117.2
C5B C4B C16B 123.7(3)
C5B C4B C3B 115.9(3)
C3B C4B C16B 120.4(3)
N4B C11B H11A 109.5
N4B C11B H11B 109.5
N4B C11B H11C 109.5
H11A C11B H11B 109.5
H11A C11B H11C 109.5
H11B C11B H11C 109.5
N1B C8B C20B 112.0(3)
N1B C8B H8B 108.6
N1B C8B C9B 106.5(3)
C20B C8B H8B 108.6
C20B C8B C9B 112.5(3)
C9B C8B H8B 108.6
C2A C3A H3A 117.4
C2A C3A C4A 125.2(3)
C4A C3A H3A 117.4
C3A C2A C1A 118.0(3)
C3A C2A C12A 121.5(3)
C1A C2A C12A 120.5(3)
N4A C11A H11D 109.5
N4A C11A H11E 109.5
N4A C11A H11F 109.5
H11D C11A H11E 109.5
H11D C11A H11F 109.5
H11E C11A H11F 109.5
H15A C15B H15B 109.5
H15A C15B H15C 109.5
H15B C15B H15C 109.5
C12B C15B H15A 109.5
C12B C15B H15B 109.5
C12B C15B H15C 109.5
C9A C21A H21D 109.5
C9A C21A H21E 109.5
C9A C21A H21F 109.5
H21D C21A H21E 109.5
H21D C21A H21F 109.5
H21E C21A H21F 109.5
C19B C16B C4B 108.3(3)
C17B C16B C4B 111.6(3)
C17B C16B C19B 108.6(3)
C18B C16B C4B 111.5(3)
C18B C16B C19B 109.3(3)
C18B C16B C17B 107.5(3)
C16B C19B H19A 109.5
C16B C19B H19B 109.5
C16B C19B H19C 109.5
H19A C19B H19B 109.5
H19A C19B H19C 109.5
H19B C19B H19C 109.5
H18D C18A H18E 109.5
H18D C18A H18F 109.5
H18E C18A H18F 109.5
C16A C18A H18D 109.5
C16A C18A H18E 109.5
C16A C18A H18F 109.5
H14A C14B H14B 109.5
H14A C14B H14C 109.5
H14B C14B H14C 109.5
C12B C14B H14A 109.5
C12B C14B H14B 109.5
C12B C14B H14C 109.5
C5A C6A C7A 117.4(3)
C5A C6A C1A 120.1(3)
C1A C6A C7A 122.5(3)
C5A C4A C3A 115.9(3)
C5A C4A C16A 123.2(3)
C3A C4A C16A 120.9(3)
C15B C12B C14B 108.9(3)
C15B C12B C2B 110.4(3)
C14B C12B C2B 110.8(3)
C13B C12B C15B 107.9(3)
C13B C12B C14B 107.2(3)
C13B C12B C2B 111.6(3)
H15D C15A H15E 109.5
H15D C15A H15F 109.5
H15E C15A H15F 109.5
C12A C15A H15D 109.5
C12A C15A H15E 109.5
C12A C15A H15F 109.5
N3A C10A S1A 124.2(3)
N3A C10A N4A 117.9(3)
N4A C10A S1A 117.8(3)
O1A C1A C2A 119.5(3)
O1A C1A C6A 122.4(3)
C6A C1A C2A 118.2(3)
C4A C16A C18A 109.0(3)
C19A C16A C18A 107.3(4)
C19A C16A C4A 110.8(3)
C17A C16A C18A 105.4(4)
C17A C16A C4A 113.3(3)
C17A C16A C19A 110.7(4)
C12B C13B H13A 109.5
C12B C13B H13B 109.5
C12B C13B H13C 109.5
H13A C13B H13B 109.5
H13A C13B H13C 109.5
H13B C13B H13C 109.5
H14D C14A H14E 109.5
H14D C14A H14F 109.5
H14E C14A H14F 109.5
C12A C14A H14D 109.5
C12A C14A H14E 109.5
C12A C14A H14F 109.5
C5B C6B C1B 120.0(3)
C5B C6B C7B 117.5(3)
C1B C6B C7B 122.4(3)
C4B C5B C6B 122.5(3)
C4B C5B H5B 118.7
C6B C5B H5B 118.7
H13D C13A H13E 109.5
H13D C13A H13F 109.5
H13E C13A H13F 109.5
C12A C13A H13D 109.5
C12A C13A H13E 109.5
C12A C13A H13F 109.5
C16A C19A H19D 109.5
C16A C19A H19E 109.5
C16A C19A H19F 109.5
H19D C19A H19E 109.5
H19D C19A H19F 109.5
H19E C19A H19F 109.5
O1B C1B C6B 122.1(3)
O1B C1B C2B 119.1(3)
C2B C1B C6B 118.8(3)
C4B C3B H3B 117.3
C2B C3B C4B 125.4(3)
C2B C3B H3B 117.3
C16B C17B H17A 109.5
C16B C17B H17B 109.5
C16B C17B H17C 109.5
H17A C17B H17B 109.5
H17A C17B H17C 109.5
H17B C17B H17C 109.5
C15A C12A C2A 109.6(3)
C14A C12A C2A 110.2(3)
C14A C12A C15A 109.9(3)
C14A C12A C13A 108.0(4)
C13A C12A C2A 111.5(3)
C13A C12A C15A 107.6(3)
C16A C17A H17D 109.5
C16A C17A H17E 109.5
C16A C17A H17F 109.5
H17D C17A H17E 109.5
H17D C17A H17F 109.5
H17E C17A H17F 109.5
C16B C18B H18A 109.5
C16B C18B H18B 109.5
C16B C18B H18C 109.5
H18A C18B H18B 109.5
H18A C18B H18C 109.5
H18B C18B H18C 109.5
N1A C8A C20A 111.1(3)
N1A C8A C9A 107.2(3)
N1A C8A H8A 108.8
C20A C8A H8A 108.8
C9A C8A C20A 112.1(3)
C9A C8A H8A 108.8
N2B C9B C8B 115.6(3)
N2B C9B C21B 124.1(3)
C21B C9B C8B 120.3(3)
N3B C10B S1B 124.5(3)
N3B C10B N4B 118.0(3)
N4B C10B S1B 117.5(3)
N1B C7B C6B 125.1(3)
N1B C7B H7B 117.4
C6B C7B H7B 117.4
C1B C2B C12B 120.5(3)
C3B C2B C12B 122.3(3)
C3B C2B C1B 117.3(3)
C9B C21B H21A 109.5
C9B C21B H21B 109.5
C9B C21B H21C 109.5
H21A C21B H21B 109.5
H21A C21B H21C 109.5
H21B C21B H21C 109.5

loop_
_geom_bond_atom_site_label_1
_geom_bond_atom_site_label_2
_geom_bond_distance
Ni1B S1B 2.1603(13)
Ni1B O1B 1.833(2)
Ni1B N2B 1.847(3)
Ni1B N1B 1.844(3)
Ni1A S1A 2.1753(13)
Ni1A O1A 1.835(2)
Ni1A N2A 1.853(3)
Ni1A N1A 1.852(3)
S1A C10A 1.749(4)
S1B C10B 1.747(4)
O1A C1A 1.322(4)
O1B C1B 1.322(4)
N3B N2B 1.400(4)
N3B C10B 1.312(5)
N3A N2A 1.407(4)
N3A C10A 1.324(4)
N2A C9A 1.293(4)
N1A C7A 1.287(4)
N1A C8A 1.483(4)
N2B C9B 1.299(5)
N1B C8B 1.491(4)
N1B C7B 1.302(4)
N4B H4B 0.8800
N4B C11B 1.456(5)
N4B C10B 1.357(5)
N4A H4A 0.8800
N4A C11A 1.451(5)
N4A C10A 1.351(4)
C20A H20D 0.9800
C20A H20E 0.9800
C20A H20F 0.9800
C20A C8A 1.522(5)
C9A C21A 1.494(5)
C9A C8A 1.501(5)
C5A H5A 0.9500
C5A C6A 1.419(5)
C5A C4A 1.371(5)
C20B H20A 0.9800
C20B H20B 0.9800
C20B H20C 0.9800
C20B C8B 1.494(5)
C7A H7A 0.9500
C7A C6A 1.433(5)
C4B C16B 1.542(5)
C4B C5B 1.369(5)
C4B C3B 1.415(5)
C11B H11A 0.9800
C11B H11B 0.9800
C11B H11C 0.9800
C8B H8B 1.0000
C8B C9B 1.506(5)
C3A H3A 0.9500
C3A C2A 1.379(5)
C3A C4A 1.413(5)
C2A C1A 1.433(5)
C2A C12A 1.552(5)
C11A H11D 0.9800
C11A H11E 0.9800
C11A H11F 0.9800
C15B H15A 0.9800
C15B H15B 0.9800
C15B H15C 0.9800
C15B C12B 1.540(5)
C21A H21D 0.9800
C21A H21E 0.9800
C21A H21F 0.9800
C16B C19B 1.535(5)
C16B C17B 1.534(5)
C16B C18B 1.534(5)
C19B H19A 0.9800
C19B H19B 0.9800
C19B H19C 0.9800
C18A H18D 0.9800
C18A H18E 0.9800
C18A H18F 0.9800
C18A C16A 1.557(6)
C14B H14A 0.9800
C14B H14B 0.9800
C14B H14C 0.9800
C14B C12B 1.542(5)
C6A C1A 1.420(5)
C4A C16A 1.532(5)
C12B C13B 1.539(5)
C12B C2B 1.543(5)
C15A H15D 0.9800
C15A H15E 0.9800
C15A H15F 0.9800
C15A C12A 1.547(6)
C16A C19A 1.507(6)
C16A C17A 1.503(6)
C13B H13A 0.9800
C13B H13B 0.9800
C13B H13C 0.9800
C14A H14D 0.9800
C14A H14E 0.9800
C14A H14F 0.9800
C14A C12A 1.532(5)
C6B C5B 1.411(5)
C6B C1B 1.425(5)
C6B C7B 1.429(5)
C5B H5B 0.9500
C13A H13D 0.9800
C13A H13E 0.9800
C13A H13F 0.9800
C13A C12A 1.533(5)
C19A H19D 0.9800
C19A H19E 0.9800
C19A H19F 0.9800
C1B C2B 1.424(5)
C3B H3B 0.9500
C3B C2B 1.386(5)
C17B H17A 0.9800
C17B H17B 0.9800
C17B H17C 0.9800
C17A H17D 0.9800
C17A H17E 0.9800
C17A H17F 0.9800
C18B H18A 0.9800
C18B H18B 0.9800
C18B H18C 0.9800
C8A H8A 1.0000
C9B C21B 1.493(5)
C7B H7B 0.9500
C21B H21A 0.9800
C21B H21B 0.9800
C21B H21C 0.9800
